data_2233850
loop_
_publ_author_name
'Wardell, James L.'
'Tiekink, Edward R. T.'

_publ_section_title
;
 6-Methoxy-2-phenyl-4,4a,6,7,8,8a-hexahydro-2<i>H</i>-pyrano[3,2-<i>d</i>][1,3]dioxine-7,8-diyl
 bis(4-methylbenzene-1-sulfonate)
;
_journal_coeditor_code HB6633
_journal_issue 3
_journal_name_full 'Acta Crystallographica Section E'
_journal_page_first o758
_journal_paper_doi 10.1107/S1600536812006186
_journal_volume 68
_journal_year 2012
_chemical_formula_iupac 'C28 H30 O10 S2'
_chemical_formula_moiety 'C28 H30 O10 S2'
_chemical_formula_sum 'C28 H30 O10 S2'
_chemical_formula_weight 590.64
_chemical_name_systematic
;
6-Methoxy-2-phenyl-4,4a,6,7,8,8a-hexahydro-2<i>H</i>-
pyrano[3,2-<i>d</i>][1,3]dioxine-7,8-diyl bis(4-methylbenzene-1-sulfonate)
;
_space_group_IT_number 19
_symmetry_cell_setting orthorhombic
_symmetry_space_group_name_Hall 'P 2ac 2ab'
_symmetry_space_group_name_H-M 'P 21 21 21'
_atom_sites_solution_hydrogens geom
_atom_sites_solution_primary direct
_atom_sites_solution_secondary difmap
_audit_creation_method SHELXL97
_cell_angle_alpha 90.00
_cell_angle_beta 90.00
_cell_angle_gamma 90.00
_cell_formula_units_Z 4
_cell_length_a 5.7031(16)
_cell_length_b 17.020(5)
_cell_length_c 28.084(8)
_cell_measurement_reflns_used 9688
_cell_measurement_temperature 100(2)
_cell_measurement_theta_max 31.4
_cell_measurement_theta_min 2.4
_cell_volume 2726.0(14)
_computing_cell_refinement 'CrystalClear-SM Expert (Rigaku, 2011)'
_computing_data_collection 'CrystalClear-SM Expert (Rigaku, 2011)'
_computing_data_reduction 'CrystalClear-SM Expert (Rigaku, 2011)'
_computing_molecular_graphics
;
ORTEP-3 (Farrugia, 1997) and DIAMOND (Brandenburg, 2006)
;
_computing_publication_material 'publCIF (Westrip, 2010)'
_computing_structure_refinement 'SHELXL97 (Sheldrick, 2008)'
_computing_structure_solution 'SHELXS97 (Sheldrick, 2008)'
_diffrn_ambient_temperature 100
_diffrn_detector_area_resol_mean 28.5714
_diffrn_measured_fraction_theta_full 0.999
_diffrn_measured_fraction_theta_max 0.999
_diffrn_measurement_device 'Rigaku AFC12 (Right): Kappa three-circle'
_diffrn_measurement_device_type 'Rigaku Saturn724+'
_diffrn_measurement_method 'profile data from \w-scans'
_diffrn_radiation_monochromator Confocal
_diffrn_radiation_type 'Mo K\a'
_diffrn_radiation_wavelength 0.71073
_diffrn_reflns_av_R_equivalents 0.1034
_diffrn_reflns_av_sigmaI/netI 0.1040
_diffrn_reflns_limit_h_max 5
_diffrn_reflns_limit_h_min -7
_diffrn_reflns_limit_k_max 22
_diffrn_reflns_limit_k_min -22
_diffrn_reflns_limit_l_max 36
_diffrn_reflns_limit_l_min -36
_diffrn_reflns_number 25991
_diffrn_reflns_theta_full 27.50
_diffrn_reflns_theta_max 27.50
_diffrn_reflns_theta_min 2.48
_diffrn_standards_decay_% 0
_exptl_absorpt_coefficient_mu 0.254
_exptl_absorpt_correction_T_max 1.000
_exptl_absorpt_correction_T_min 0.747
_exptl_absorpt_correction_type multi-scan
_exptl_absorpt_process_details '(CrystalClear-SM Expert; Rigaku, 2011)'
_exptl_crystal_colour colourless
_exptl_crystal_density_diffrn 1.439
_exptl_crystal_density_method 'not measured'
_exptl_crystal_description needle
_exptl_crystal_F_000 1240
_exptl_crystal_size_max 0.20
_exptl_crystal_size_mid 0.01
_exptl_crystal_size_min 0.01
_refine_diff_density_max 0.302
_refine_diff_density_min -0.384
_refine_ls_abs_structure_details 'Flack (1983), with 2656 Friedel pairs'
_refine_ls_abs_structure_Flack 0.21(11)
_refine_ls_extinction_method none
_refine_ls_goodness_of_fit_ref 1.179
_refine_ls_hydrogen_treatment constr
_refine_ls_matrix_type full
_refine_ls_number_parameters 364
_refine_ls_number_reflns 6262
_refine_ls_number_restraints 0
_refine_ls_restrained_S_all 1.179
_refine_ls_R_factor_all 0.1005
_refine_ls_R_factor_gt 0.0820
_refine_ls_shift/su_max 0.000
_refine_ls_shift/su_mean 0.000
_refine_ls_structure_factor_coef Fsqd
_refine_ls_weighting_details 'calc w = 1/[\s^2^(Fo^2^)+(0.0335P)^2^+1.4810P] where P=(Fo^2^+2Fc^2^)/3'
_refine_ls_weighting_scheme calc
_refine_ls_wR_factor_gt 0.1398
_refine_ls_wR_factor_ref 0.1469
_reflns_number_gt 5326
_reflns_number_total 6262
_reflns_threshold_expression I>2\s(I)
_cod_data_source_file hb6633.cif
_cod_data_source_block I
_cod_database_code 2233850
_cod_database_fobs_code 2233850

loop_
_symmetry_equiv_pos_as_xyz
'x, y, z'
'-x+1/2, -y, z+1/2'
'x+1/2, -y+1/2, -z'
'-x, y+1/2, -z+1/2'

loop_
_atom_site_type_symbol
_atom_site_label
_atom_site_fract_x
_atom_site_fract_y
_atom_site_fract_z
_atom_site_U_iso_or_equiv
_atom_site_adp_type
_atom_site_calc_flag
_atom_site_refinement_flags
_atom_site_occupancy
_atom_site_symmetry_multiplicity
S S1 0.5416(2) -0.05008(7) 0.71777(4) 0.0194(3) Uani d . 1 1
S S2 0.0901(2) 0.09753(6) 0.59013(4) 0.0214(3) Uani d . 1 1
O O1 0.4150(6) -0.20508(16) 0.61006(9) 0.0164(7) Uani d . 1 1
O O2 0.4498(5) -0.05358(16) 0.51713(9) 0.0162(6) Uani d . 1 1
O O3 0.5946(6) -0.17301(16) 0.48707(10) 0.0186(7) Uani d . 1 1
O O4 0.0148(5) -0.18698(16) 0.62785(10) 0.0158(7) Uani d . 1 1
O O5 0.5053(5) -0.06571(16) 0.66275(10) 0.0168(7) Uani d . 1 1
O O6 0.4090(6) -0.10660(18) 0.74447(10) 0.0245(8) Uani d . 1 1
O O7 0.7922(5) -0.04735(18) 0.72221(11) 0.0232(7) Uani d . 1 1
O O8 0.3017(6) 0.03820(16) 0.59950(10) 0.0187(7) Uani d . 1 1
O O9 -0.1278(6) 0.05763(18) 0.59845(12) 0.0277(8) Uani d . 1 1
O O10 0.1498(7) 0.16567(17) 0.61702(12) 0.0306(9) Uani d . 1 1
C C1 0.2469(8) -0.1719(2) 0.64186(15) 0.0156(9) Uani d . 1 1
H H1 0.2724 -0.1942 0.6744 0.019 Uiso calc R 1 1
C C2 0.2700(8) -0.0829(2) 0.64421(15) 0.0154(9) Uani d . 1 1
H H2 0.1466 -0.0600 0.6653 0.019 Uiso calc R 1 1
C C3 0.2614(8) -0.0455(2) 0.59468(15) 0.0161(9) Uani d . 1 1
H H3 0.1050 -0.0551 0.5797 0.019 Uiso calc R 1 1
C C4 0.4517(8) -0.0828(2) 0.56520(14) 0.0149(9) Uani d . 1 1
H H4 0.6079 -0.0725 0.5801 0.018 Uiso calc R 1 1
C C5 0.6340(8) -0.0903(2) 0.49103(15) 0.0167(9) Uani d . 1 1
H H5 0.7864 -0.0810 0.5077 0.020 Uiso calc R 1 1
C C6 0.5940(9) -0.2098(2) 0.53331(14) 0.0190(10) Uani d . 1 1
H H6A 0.7491 -0.2034 0.5486 0.023 Uiso calc R 1 1
H H6B 0.5617 -0.2667 0.5300 0.023 Uiso calc R 1 1
C C7 0.4060(8) -0.1715(2) 0.56347(14) 0.0150(9) Uani d . 1 1
H H7 0.2486 -0.1816 0.5490 0.018 Uiso calc R 1 1
C C8 -0.0436(9) -0.2694(2) 0.63036(16) 0.0232(11) Uani d . 1 1
H H8A 0.0214 -0.2967 0.6026 0.035 Uiso calc R 1 1
H H8B -0.2144 -0.2756 0.6307 0.035 Uiso calc R 1 1
H H8C 0.0226 -0.2920 0.6595 0.035 Uiso calc R 1 1
C C9 0.4247(8) 0.0431(3) 0.72699(14) 0.0184(9) Uani d . 1 1
C C10 0.2123(9) 0.0499(3) 0.75107(16) 0.0222(10) Uani d . 1 1
H H10 0.1389 0.0047 0.7643 0.027 Uiso calc R 1 1
C C11 0.1086(10) 0.1235(3) 0.75561(17) 0.0270(11) Uani d . 1 1
H H11 -0.0389 0.1282 0.7711 0.032 Uiso calc R 1 1
C C12 0.2174(9) 0.1902(3) 0.73783(16) 0.0240(11) Uani d . 1 1
C C13 0.4373(9) 0.1825(3) 0.71563(17) 0.0266(11) Uani d . 1 1
H H13 0.5174 0.2281 0.7049 0.032 Uiso calc R 1 1
C C14 0.5373(9) 0.1099(2) 0.70937(15) 0.0217(10) Uani d . 1 1
H H14 0.6827 0.1052 0.6931 0.026 Uiso calc R 1 1
C C15 0.1022(11) 0.2697(3) 0.74185(19) 0.0381(14) Uani d . 1 1
H H15A -0.0680 0.2638 0.7385 0.057 Uiso calc R 1 1
H H15B 0.1614 0.3042 0.7166 0.057 Uiso calc R 1 1
H H15C 0.1383 0.2926 0.7730 0.057 Uiso calc R 1 1
C C16 0.1142(9) 0.1205(2) 0.52932(15) 0.0184(10) Uani d . 1 1
C C17 0.3093(9) 0.1617(2) 0.51311(17) 0.0212(10) Uani d . 1 1
H H17 0.4347 0.1732 0.5342 0.025 Uiso calc R 1 1
C C18 0.3201(9) 0.1857(2) 0.46615(17) 0.0227(11) Uani d . 1 1
H H18 0.4541 0.2133 0.4550 0.027 Uiso calc R 1 1
C C19 0.1355(10) 0.1698(2) 0.43491(16) 0.0246(11) Uani d . 1 1
C C20 -0.0548(9) 0.1276(3) 0.45155(17) 0.0267(11) Uani d . 1 1
H H20 -0.1796 0.1157 0.4303 0.032 Uiso calc R 1 1
C C21 -0.0680(9) 0.1023(2) 0.49803(16) 0.0221(10) Uani d . 1 1
H H21 -0.1995 0.0729 0.5087 0.027 Uiso calc R 1 1
C C22 0.1410(11) 0.2005(3) 0.38427(18) 0.0373(14) Uani d . 1 1
H H22A 0.0745 0.1610 0.3628 0.056 Uiso calc R 1 1
H H22B 0.3034 0.2114 0.3750 0.056 Uiso calc R 1 1
H H22C 0.0485 0.2489 0.3822 0.056 Uiso calc R 1 1
C C23 0.6480(8) -0.0578(2) 0.44167(14) 0.0161(9) Uani d . 1 1
C C24 0.4715(8) -0.0126(2) 0.42182(15) 0.0199(10) Uani d . 1 1
H H24 0.3351 -0.0008 0.4399 0.024 Uiso calc R 1 1
C C25 0.4936(9) 0.0159(3) 0.37499(16) 0.0244(11) Uani d . 1 1
H H25 0.3720 0.0469 0.3615 0.029 Uiso calc R 1 1
C C26 0.6925(9) -0.0012(3) 0.34847(17) 0.0269(12) Uani d . 1 1
H H26 0.7071 0.0181 0.3169 0.032 Uiso calc R 1 1
C C27 0.8701(9) -0.0465(3) 0.36821(16) 0.0238(10) Uani d . 1 1
H H27 1.0055 -0.0589 0.3500 0.029 Uiso calc R 1 1
C C28 0.8494(8) -0.0738(2) 0.41477(15) 0.0188(10) Uani d . 1 1
H H28 0.9731 -0.1036 0.4284 0.023 Uiso calc R 1 1

loop_
_atom_site_aniso_label
_atom_site_aniso_U_11
_atom_site_aniso_U_22
_atom_site_aniso_U_33
_atom_site_aniso_U_12
_atom_site_aniso_U_13
_atom_site_aniso_U_23
S1 0.0230(7) 0.0209(5) 0.0143(5) -0.0029(5) -0.0011(5) -0.0003(4)
S2 0.0258(7) 0.0170(5) 0.0214(6) 0.0064(5) 0.0024(5) -0.0009(4)
O1 0.0212(18) 0.0168(14) 0.0112(14) 0.0029(14) 0.0029(14) 0.0018(11)
O2 0.0199(17) 0.0173(14) 0.0115(13) 0.0039(13) 0.0027(13) 0.0018(12)
O3 0.0251(19) 0.0163(14) 0.0146(14) 0.0010(14) 0.0036(14) -0.0011(12)
O4 0.0112(17) 0.0146(14) 0.0216(15) -0.0015(12) -0.0001(13) -0.0007(12)
O5 0.0167(18) 0.0201(15) 0.0136(14) -0.0015(13) -0.0009(13) -0.0051(12)
O6 0.031(2) 0.0244(16) 0.0183(16) -0.0072(16) 0.0004(16) 0.0053(13)
O7 0.0188(18) 0.0279(17) 0.0228(17) -0.0025(15) -0.0030(15) -0.0024(15)
O8 0.0248(18) 0.0114(13) 0.0200(16) 0.0011(13) 0.0006(14) -0.0017(12)
O9 0.0199(19) 0.0273(17) 0.036(2) 0.0041(15) 0.0104(16) 0.0071(15)
O10 0.045(2) 0.0181(16) 0.0287(18) 0.0070(16) -0.0013(18) -0.0059(14)
C1 0.014(2) 0.020(2) 0.013(2) -0.0005(18) 0.0020(18) -0.0021(17)
C2 0.013(2) 0.019(2) 0.014(2) -0.0028(18) 0.0025(18) -0.0013(17)
C3 0.022(3) 0.0128(19) 0.014(2) -0.0015(18) -0.0005(19) -0.0025(17)
C4 0.018(2) 0.0164(19) 0.0107(19) 0.0029(18) 0.0004(18) 0.0026(15)
C5 0.016(3) 0.0163(19) 0.018(2) 0.0004(18) 0.0011(19) 0.0013(17)
C6 0.027(3) 0.0151(19) 0.015(2) 0.001(2) 0.001(2) 0.0022(17)
C7 0.015(2) 0.0171(19) 0.0131(19) 0.0035(18) -0.0048(19) -0.0006(16)
C8 0.029(3) 0.017(2) 0.024(2) -0.003(2) -0.001(2) 0.0026(18)
C9 0.022(3) 0.023(2) 0.0101(19) -0.003(2) -0.0036(19) -0.0075(17)
C10 0.025(3) 0.021(2) 0.021(2) -0.008(2) 0.001(2) -0.0062(19)
C11 0.021(3) 0.033(3) 0.027(3) -0.006(2) 0.005(2) -0.013(2)
C12 0.030(3) 0.025(2) 0.018(2) -0.002(2) -0.002(2) -0.011(2)
C13 0.032(3) 0.023(2) 0.025(2) -0.007(2) 0.000(3) 0.002(2)
C14 0.029(3) 0.023(2) 0.014(2) -0.004(2) 0.008(2) -0.0013(17)
C15 0.043(4) 0.027(3) 0.043(3) 0.000(3) 0.008(3) -0.006(2)
C16 0.020(3) 0.0128(19) 0.022(2) 0.0045(18) -0.001(2) 0.0017(17)
C17 0.020(3) 0.014(2) 0.030(3) -0.0032(19) -0.007(2) -0.0016(19)
C18 0.026(3) 0.013(2) 0.029(3) -0.004(2) -0.001(2) 0.0024(18)
C19 0.033(3) 0.018(2) 0.023(2) 0.007(2) -0.001(2) 0.0048(19)
C20 0.025(3) 0.026(2) 0.029(3) 0.001(2) -0.011(2) 0.002(2)
C21 0.025(3) 0.0129(19) 0.028(2) -0.004(2) 0.000(2) -0.0001(18)
C22 0.051(4) 0.029(3) 0.032(3) 0.016(3) -0.005(3) 0.005(2)
C23 0.020(3) 0.0150(19) 0.014(2) 0.0004(18) 0.0030(19) 0.0003(17)
C24 0.018(3) 0.023(2) 0.018(2) -0.0002(19) 0.004(2) 0.0030(17)
C25 0.028(3) 0.027(2) 0.018(2) -0.004(2) -0.005(2) 0.0035(19)
C26 0.032(3) 0.030(2) 0.019(2) -0.014(2) -0.004(2) 0.004(2)
C27 0.021(3) 0.034(3) 0.017(2) -0.002(2) 0.004(2) -0.002(2)
C28 0.019(3) 0.021(2) 0.016(2) -0.0050(19) 0.001(2) 0.0023(17)

loop_
_atom_type_symbol
_atom_type_description
_atom_type_scat_dispersion_real
_atom_type_scat_dispersion_imag
_atom_type_scat_source
C C 0.0033 0.0016 'International Tables Vol C Tables 4.2.6.8 and 6.1.1.4'
H H 0.0000 0.0000 'International Tables Vol C Tables 4.2.6.8 and 6.1.1.4'
O O 0.0106 0.0060 'International Tables Vol C Tables 4.2.6.8 and 6.1.1.4'
S S 0.1246 0.1234 'International Tables Vol C Tables 4.2.6.8 and 6.1.1.4'

loop_
_geom_angle_atom_site_label_1
_geom_angle_atom_site_label_2
_geom_angle_atom_site_label_3
_geom_angle
O7 S1 O6 120.1(2)
O7 S1 O5 102.74(18)
O6 S1 O5 109.21(18)
O7 S1 C9 109.8(2)
O6 S1 C9 109.3(2)
O5 S1 C9 104.40(18)
O10 S2 O9 120.4(2)
O10 S2 O8 104.30(19)
O9 S2 O8 109.19(17)
O10 S2 C16 108.4(2)
O9 S2 C16 109.3(2)
O8 S2 C16 103.98(19)
C1 O1 C7 113.0(3)
C5 O2 C4 109.0(3)
C5 O3 C6 111.0(3)
C1 O4 C8 112.4(3)
C2 O5 S1 120.0(3)
C3 O8 S2 119.1(3)
O4 C1 O1 112.7(3)
O4 C1 C2 106.0(3)
O1 C1 C2 111.3(3)
O4 C1 H1 108.9
O1 C1 H1 108.9
C2 C1 H1 108.9
O5 C2 C1 107.0(3)
O5 C2 C3 105.6(3)
C1 C2 C3 111.9(3)
O5 C2 H2 110.7
C1 C2 H2 110.7
C3 C2 H2 110.7
O8 C3 C4 110.6(3)
O8 C3 C2 108.6(3)
C4 C3 C2 107.5(3)
O8 C3 H3 110.0
C4 C3 H3 110.0
C2 C3 H3 110.0
O2 C4 C3 111.4(3)
O2 C4 C7 108.0(3)
C3 C4 C7 108.1(4)
O2 C4 H4 109.8
C3 C4 H4 109.8
C7 C4 H4 109.8
O2 C5 O3 110.9(3)
O2 C5 C23 110.7(3)
O3 C5 C23 107.5(3)
O2 C5 H5 109.2
O3 C5 H5 109.2
C23 C5 H5 109.2
O3 C6 C7 108.6(3)
O3 C6 H6A 110.0
C7 C6 H6A 110.0
O3 C6 H6B 110.0
C7 C6 H6B 110.0
H6A C6 H6B 108.4
O1 C7 C6 108.3(3)
O1 C7 C4 111.0(3)
C6 C7 C4 108.8(4)
O1 C7 H7 109.6
C6 C7 H7 109.6
C4 C7 H7 109.6
O4 C8 H8A 109.5
O4 C8 H8B 109.5
H8A C8 H8B 109.5
O4 C8 H8C 109.5
H8A C8 H8C 109.5
H8B C8 H8C 109.5
C10 C9 C14 120.3(4)
C10 C9 S1 118.8(4)
C14 C9 S1 120.9(4)
C9 C10 C11 119.3(4)
C9 C10 H10 120.4
C11 C10 H10 120.4
C12 C11 C10 120.9(5)
C12 C11 H11 119.5
C10 C11 H11 119.5
C11 C12 C13 118.9(5)
C11 C12 C15 120.8(5)
C13 C12 C15 120.3(5)
C14 C13 C12 120.7(4)
C14 C13 H13 119.6
C12 C13 H13 119.6
C13 C14 C9 119.8(4)
C13 C14 H14 120.1
C9 C14 H14 120.1
C12 C15 H15A 109.5
C12 C15 H15B 109.5
H15A C15 H15B 109.5
C12 C15 H15C 109.5
H15A C15 H15C 109.5
H15B C15 H15C 109.5
C17 C16 C21 120.1(4)
C17 C16 S2 119.5(4)
C21 C16 S2 120.3(4)
C18 C17 C16 119.8(5)
C18 C17 H17 120.1
C16 C17 H17 120.1
C17 C18 C19 120.5(5)
C17 C18 H18 119.7
C19 C18 H18 119.7
C20 C19 C18 118.7(4)
C20 C19 C22 120.8(5)
C18 C19 C22 120.5(5)
C21 C20 C19 121.7(5)
C21 C20 H20 119.1
C19 C20 H20 119.1
C20 C21 C16 119.1(4)
C20 C21 H21 120.4
C16 C21 H21 120.4
C19 C22 H22A 109.5
C19 C22 H22B 109.5
H22A C22 H22B 109.5
C19 C22 H22C 109.5
H22A C22 H22C 109.5
H22B C22 H22C 109.5
C24 C23 C28 119.2(4)
C24 C23 C5 122.7(4)
C28 C23 C5 118.1(4)
C23 C24 C25 120.2(4)
C23 C24 H24 119.9
C25 C24 H24 119.9
C26 C25 C24 120.1(5)
C26 C25 H25 119.9
C24 C25 H25 119.9
C25 C26 C27 119.9(4)
C25 C26 H26 120.1
C27 C26 H26 120.1
C26 C27 C28 119.9(5)
C26 C27 H27 120.1
C28 C27 H27 120.1
C27 C28 C23 120.7(4)
C27 C28 H28 119.7
C23 C28 H28 119.7

loop_
_geom_bond_atom_site_label_1
_geom_bond_atom_site_label_2
_geom_bond_distance
S1 O7 1.435(3)
S1 O6 1.435(3)
S1 O5 1.581(3)
S1 C9 1.740(4)
S2 O10 1.425(3)
S2 O9 1.435(3)
S2 O8 1.595(3)
S2 C16 1.757(4)
O1 C1 1.427(5)
O1 C7 1.429(4)
O2 C5 1.426(5)
O2 C4 1.439(4)
O3 C5 1.429(5)
O3 C6 1.442(5)
O4 C1 1.404(5)
O4 C8 1.444(5)
O5 C2 1.469(5)
O8 C3 1.449(4)
C1 C2 1.522(5)
C1 H1 1.0000
C2 C3 1.531(6)
C2 H2 1.0000
C3 C4 1.505(6)
C3 H3 1.0000
C4 C7 1.532(5)
C4 H4 1.0000
C5 C23 1.495(5)
C5 H5 1.0000
C6 C7 1.514(6)
C6 H6A 0.9900
C6 H6B 0.9900
C7 H7 1.0000
C8 H8A 0.9800
C8 H8B 0.9800
C8 H8C 0.9800
C9 C10 1.392(6)
C9 C14 1.397(6)
C10 C11 1.392(6)
C10 H10 0.9500
C11 C12 1.386(7)
C11 H11 0.9500
C12 C13 1.406(7)
C12 C15 1.508(6)
C13 C14 1.372(6)
C13 H13 0.9500
C14 H14 0.9500
C15 H15A 0.9800
C15 H15B 0.9800
C15 H15C 0.9800
C16 C17 1.392(6)
C16 C21 1.396(6)
C17 C18 1.382(6)
C17 H17 0.9500
C18 C19 1.397(7)
C18 H18 0.9500
C19 C20 1.383(7)
C19 C22 1.515(6)
C20 C21 1.377(6)
C20 H20 0.9500
C21 H21 0.9500
C22 H22A 0.9800
C22 H22B 0.9800
C22 H22C 0.9800
C23 C24 1.384(6)
C23 C28 1.402(6)
C24 C25 1.407(6)
C24 H24 0.9500
C25 C26 1.388(7)
C25 H25 0.9500
C26 C27 1.389(7)
C26 H26 0.9500
C27 C28 1.393(6)
C27 H27 0.9500
C28 H28 0.9500

loop_
_geom_hbond_atom_site_label_D
_geom_hbond_atom_site_label_H
_geom_hbond_atom_site_label_A
_geom_hbond_site_symmetry_A
_geom_hbond_distance_DH
_geom_hbond_distance_HA
_geom_hbond_distance_DA
_geom_hbond_angle_DHA
C2 H2 O7 1_455 1.00 2.59 3.548(5) 162
C8 H8B O1 1_455 0.98 2.50 3.325(6) 142
C10 H10 O7 1_455 0.95 2.47 3.023(6) 117
C20 H20 Cg1 1_455 0.95 2.79 3.479(5) 130

loop_
_geom_torsion_atom_site_label_1
_geom_torsion_atom_site_label_2
_geom_torsion_atom_site_label_3
_geom_torsion_atom_site_label_4
_geom_torsion
O7 S1 O5 C2 171.9(3)
O6 S1 O5 C2 43.4(3)
C9 S1 O5 C2 -73.4(3)
O10 S2 O8 C3 155.0(3)
O9 S2 O8 C3 25.1(3)
C16 S2 O8 C3 -91.5(3)
C8 O4 C1 O1 66.1(4)
C8 O4 C1 C2 -172.0(3)
C7 O1 C1 O4 64.3(4)
C7 O1 C1 C2 -54.6(5)
S1 O5 C2 C1 -95.2(3)
S1 O5 C2 C3 145.5(3)
O4 C1 C2 O5 175.3(3)
O1 C1 C2 O5 -61.9(4)
O4 C1 C2 C3 -69.6(4)
O1 C1 C2 C3 53.2(5)
S2 O8 C3 C4 132.3(3)
S2 O8 C3 C2 -109.9(3)
O5 C2 C3 O8 -59.8(4)
C1 C2 C3 O8 -175.8(3)
O5 C2 C3 C4 59.9(4)
C1 C2 C3 C4 -56.1(5)
C5 O2 C4 C3 179.6(3)
C5 O2 C4 C7 -61.9(4)
O8 C3 C4 O2 -64.2(4)
C2 C3 C4 O2 177.4(3)
O8 C3 C4 C7 177.3(3)
C2 C3 C4 C7 58.8(4)
C4 O2 C5 O3 64.4(4)
C4 O2 C5 C23 -176.4(3)
C6 O3 C5 O2 -62.6(5)
C6 O3 C5 C23 176.3(4)
C5 O3 C6 C7 57.9(5)
C1 O1 C7 C6 178.9(3)
C1 O1 C7 C4 59.6(5)
O3 C6 C7 O1 -176.8(3)
O3 C6 C7 C4 -56.0(4)
O2 C4 C7 O1 177.6(3)
C3 C4 C7 O1 -61.7(5)
O2 C4 C7 C6 58.5(4)
C3 C4 C7 C6 179.2(3)
O7 S1 C9 C10 -143.0(3)
O6 S1 C9 C10 -9.3(4)
O5 S1 C9 C10 107.5(3)
O7 S1 C9 C14 39.0(4)
O6 S1 C9 C14 172.7(4)
O5 S1 C9 C14 -70.6(4)
C14 C9 C10 C11 2.7(7)
S1 C9 C10 C11 -175.3(4)
C9 C10 C11 C12 -2.0(7)
C10 C11 C12 C13 -1.0(7)
C10 C11 C12 C15 178.7(5)
C11 C12 C13 C14 3.4(7)
C15 C12 C13 C14 -176.2(5)
C12 C13 C14 C9 -2.7(7)
C10 C9 C14 C13 -0.4(7)
S1 C9 C14 C13 177.7(4)
O10 S2 C16 C17 45.1(4)
O9 S2 C16 C17 178.1(3)
O8 S2 C16 C17 -65.4(4)
O10 S2 C16 C21 -130.6(4)
O9 S2 C16 C21 2.4(4)
O8 S2 C16 C21 118.9(3)
C21 C16 C17 C18 1.2(6)
S2 C16 C17 C18 -174.5(3)
C16 C17 C18 C19 0.7(7)
C17 C18 C19 C20 -1.8(7)
C17 C18 C19 C22 176.3(4)
C18 C19 C20 C21 1.1(7)
C22 C19 C20 C21 -176.9(4)
C19 C20 C21 C16 0.7(7)
C17 C16 C21 C20 -1.8(6)
S2 C16 C21 C20 173.8(3)
O2 C5 C23 C24 -13.9(6)
O3 C5 C23 C24 107.3(4)
O2 C5 C23 C28 165.9(4)
O3 C5 C23 C28 -72.9(5)
C28 C23 C24 C25 0.8(6)
C5 C23 C24 C25 -179.4(4)
C23 C24 C25 C26 0.0(7)
C24 C25 C26 C27 0.0(7)
C25 C26 C27 C28 -0.8(7)
C26 C27 C28 C23 1.7(7)
C24 C23 C28 C27 -1.6(6)
C5 C23 C28 C27 178.6(4)

loop_
_cod_related_entry_id
_cod_related_entry_database
_cod_related_entry_code
1 ChemSpider 30657503
